data_1514145
loop_
_publ_author_name
'Khnayzer, R. S.'
'Thoi, V. S.'
'Nippe, M.'
'King, A. E.'
'Jurss, J. W.'
'El Roz, K. A.'
'Long, J. R.'
'Chang, C. J.'
'Castellano, F. N.'

_publ_section_title
;
 Towards a comprehensive understanding of visible-light photogeneration of
 hydrogen from water using cobalt(ii) polypyridyl catalysts
;
_journal_issue 4
_journal_name_full 'Energy &amp; Environmental Science'
_journal_page_first 1477
_journal_paper_doi 10.1039/c3ee43982h
_journal_volume 7
_journal_year 2014
_chemical_formula_moiety 'C24 H19 Co F3 N5 O4 S, C F3 O3 S, C2 H3 N'
_chemical_formula_sum 'C27 H22 Co F6 N6 O7 S2'
_chemical_formula_weight 779.56
_chemical_name_common '[Co(bpyPY2OH)(MeCN)(OTf)](OTf)'
_chemical_name_systematic
;
 ? 
;
_space_group_crystal_system triclinic
_space_group_IT_number 2
_space_group_name_Hall '-P 1'
_space_group_name_H-M_alt 'P -1'
_symmetry_space_group_name_Hall '-P 1'
_symmetry_space_group_name_H-M 'P -1'
_atom_sites_solution_hydrogens geom
_atom_sites_solution_primary direct
_atom_sites_solution_secondary difmap
_audit_creation_date 2013-07-21
_audit_creation_method
;
  Olex2 1.2
  (compiled Apr 23 2013 17:59:47, GUI svn.r4466)
;
_cell_angle_alpha 116.451(2)
_cell_angle_beta 94.117(2)
_cell_angle_gamma 90.678(3)
_cell_formula_units_Z 2
_cell_length_a 8.3555(5)
_cell_length_b 13.6865(8)
_cell_length_c 15.1917(8)
_cell_measurement_reflns_used 9985
_cell_measurement_temperature 100(2)
_cell_measurement_theta_max 25.3754
_cell_measurement_theta_min 2.4468
_cell_volume 1549.54(16)
_computing_cell_refinement 'Bruker APEX2 v. 2009.1'
_computing_data_collection 'Bruker APEX2 v. 2009.1'
_computing_data_reduction 'Bruker APEX2 v. 2009.1'
_computing_molecular_graphics DIAMOND
_computing_publication_material OLEX2
_computing_structure_refinement 'SHELXL-97 (Sheldrick, 2008)'
_computing_structure_solution 'SHELXS-97 (Sheldrick, 2008)'
_diffrn_ambient_temperature 100(2)
_diffrn_detector_area_resol_mean 8.366
_diffrn_measured_fraction_theta_full 0.996
_diffrn_measured_fraction_theta_max 0.996
_diffrn_measurement_device_type 'Bruker APEX-II CCD'
_diffrn_measurement_method '\f and \w scans'
_diffrn_radiation_monochromator 'QUAZAR multilayer mirrors'
_diffrn_radiation_source 'microfocus sealed tube'
_diffrn_radiation_type MoK\a
_diffrn_radiation_wavelength 0.71073
_diffrn_reflns_av_R_equivalents 0.0274
_diffrn_reflns_av_unetI/netI 0.0169
_diffrn_reflns_limit_h_max 10
_diffrn_reflns_limit_h_min -10
_diffrn_reflns_limit_k_max 16
_diffrn_reflns_limit_k_min -16
_diffrn_reflns_limit_l_max 18
_diffrn_reflns_limit_l_min -18
_diffrn_reflns_number 41127
_diffrn_reflns_theta_full 25.42
_diffrn_reflns_theta_max 25.42
_diffrn_reflns_theta_min 1.50
_exptl_absorpt_coefficient_mu 0.781
_exptl_absorpt_correction_T_max 0.9260
_exptl_absorpt_correction_T_min 0.8594
_exptl_absorpt_correction_type multi-scan
_exptl_absorpt_process_details SADABS
_exptl_crystal_colour orange
_exptl_crystal_density_diffrn 1.671
_exptl_crystal_density_method 'not measured'
_exptl_crystal_description block
_exptl_crystal_F_000 790
_exptl_crystal_size_max 0.2
_exptl_crystal_size_mid 0.15
_exptl_crystal_size_min 0.1
_refine_diff_density_max 0.434
_refine_diff_density_min -0.434
_refine_diff_density_rms 0.057
_refine_ls_extinction_method none
_refine_ls_goodness_of_fit_ref 1.056
_refine_ls_hydrogen_treatment constr
_refine_ls_matrix_type full
_refine_ls_number_parameters 473
_refine_ls_number_reflns 5703
_refine_ls_number_restraints 0
_refine_ls_restrained_S_all 1.056
_refine_ls_R_factor_all 0.0302
_refine_ls_R_factor_gt 0.0275
_refine_ls_shift/su_max 0.001
_refine_ls_shift/su_mean 0.000
_refine_ls_structure_factor_coef Fsqd
_refine_ls_weighting_details 'calc w=1/[\s^2^(Fo^2^)+(0.1000P)^2^+0.0000P] where P=(Fo^2^+2Fc^2^)/3'
_refine_ls_weighting_scheme calc
_refine_ls_wR_factor_gt 0.1129
_refine_ls_wR_factor_ref 0.1182
_reflns_number_gt 5284
_reflns_number_total 5703
_reflns_threshold_expression >2sigma(I)
_cod_data_source_file c3ee43982h2.cif
_cod_data_source_block 4
_cod_original_cell_volume 1549.54(15)
_cod_database_code 1514145
_olex2_refinement_description
;
1. Fixed Uiso
 At 1.2 times of:
  All C(H) groups
 At 1.5 times of:
  All C(H,H,H) groups, All O(H) groups
2. Others
 Fixed Sof: N1S(0.5) N2S(0.5) C1S(0.5) C2S(0.5) H2SA(0.5) H2SB(0.5) H2SC(0.5)
 C3S(0.5) C4S(0.5) H4SA(0.5) H4SB(0.5) H4SC(0.5)
3.a Aromatic/amide H refined with riding coordinates:
 C1(H1), C2(H2), C3(H3), C4(H4), C7(H7A), C8(H8), C9(H9), C11(H11), C12(H12),
 C13(H13), C14(H14), C16(H16), C17(H17), C18(H18), C19(H19)
3.b Idealised Me refined as rotating group:
 C2S(H2SA,H2SB,H2SC), C4S(H4SA,H4SB,H4SC), C23(H23A,H23B,H23C)
3.c Idealised tetrahedral OH refined as rotating group:
 O7(H7)
;

loop_
_space_group_symop_id
_space_group_symop_operation_xyz
1 'x, y, z'
2 '-x, -y, -z'

loop_
_atom_site_label
_atom_site_type_symbol
_atom_site_fract_x
_atom_site_fract_y
_atom_site_fract_z
_atom_site_U_iso_or_equiv
_atom_site_adp_type
_atom_site_occupancy
_atom_site_symmetry_multiplicity
_atom_site_calc_flag
_atom_site_refinement_flags
_atom_site_disorder_assembly
_atom_site_disorder_group
Co1 Co 0.43535(3) 0.554224(18) 0.264641(16) 0.00994(11) Uani 1 1 d . . .
S1 S 0.07539(5) 0.67521(3) 0.29326(3) 0.01121(13) Uani 1 1 d . . .
S2 S 0.59443(6) 0.03694(4) 0.30322(3) 0.01808(14) Uani 1 1 d . . .
F1 F 0.10795(14) 0.88919(9) 0.36929(9) 0.0271(3) Uani 1 1 d . . .
F2 F -0.09898(14) 0.81630(10) 0.26453(9) 0.0267(3) Uani 1 1 d . . .
F3 F 0.13740(15) 0.80448(10) 0.21355(9) 0.0283(3) Uani 1 1 d . . .
F4 F 0.71282(16) 0.15360(10) 0.48466(8) 0.0324(3) Uani 1 1 d . . .
F5 F 0.81817(15) 0.19624(10) 0.37944(9) 0.0304(3) Uani 1 1 d . . .
F6 F 0.88263(15) 0.04988(10) 0.39023(10) 0.0351(3) Uani 1 1 d . . .
O1 O 0.24747(14) 0.67256(10) 0.31299(9) 0.0141(3) Uani 1 1 d . . .
O2 O 0.01214(15) 0.59418(10) 0.19657(9) 0.0165(3) Uani 1 1 d . . .
O3 O -0.01664(15) 0.68793(11) 0.37391(9) 0.0177(3) Uani 1 1 d . . .
O4 O 0.47698(17) 0.12104(12) 0.32530(11) 0.0248(3) Uani 1 1 d . . .
O5 O 0.65841(18) 0.00298(12) 0.20932(10) 0.0281(4) Uani 1 1 d . . .
O6 O 0.55133(18) -0.04798(12) 0.32954(11) 0.0281(4) Uani 1 1 d . . .
O7 O 0.35019(15) 0.19891(10) 0.20392(9) 0.0155(3) Uani 1 1 d . . .
H7 H 0.3965 0.1853 0.2479 0.023 Uiso 1 1 calc R . .
N1 N 0.42838(17) 0.60370(12) 0.15001(11) 0.0125(3) Uani 1 1 d . . .
N1S N 0.1486(7) 0.9308(5) -0.0018(5) 0.0500(16) Uani 0.50 1 d P A -1
N2 N 0.31743(16) 0.42237(12) 0.14408(10) 0.0103(3) Uani 1 1 d . . .
N2S N 0.2088(8) 0.9178(5) 0.0313(5) 0.0403(13) Uani 0.50 1 d P A 1
N3 N 0.33941(17) 0.49345(12) 0.35769(11) 0.0133(3) Uani 1 1 d . . .
N4 N 0.60732(17) 0.43741(12) 0.24748(11) 0.0120(3) Uani 1 1 d . . .
N5 N 0.57732(18) 0.68771(13) 0.36911(11) 0.0154(3) Uani 1 1 d . . .
C1 C 0.4911(2) 0.69879(15) 0.15823(14) 0.0162(4) Uani 1 1 d . . .
H1 H 0.5660 0.7406 0.2129 0.019 Uiso 1 1 calc R . .
C1S C 0.2830(7) 0.9558(4) 0.0031(4) 0.0365(12) Uani 0.50 1 d P A -1
C2 C 0.4507(2) 0.73800(16) 0.09034(14) 0.0190(4) Uani 1 1 d . . .
H2 H 0.4988 0.8047 0.0976 0.023 Uiso 1 1 calc R . .
C2S C 0.4505(5) 0.9880(4) 0.0040(3) 0.0295(11) Uani 0.50 1 d P A -1
H2SA H 0.4975 0.9325 -0.0536 0.044 Uiso 0.50 1 calc PR A -1
H2SB H 0.5105 0.9949 0.0644 0.044 Uiso 0.50 1 calc PR A -1
H2SC H 0.4559 1.0584 0.0016 0.044 Uiso 0.50 1 calc PR A -1
C3 C 0.3391(2) 0.67838(15) 0.01167(14) 0.0189(4) Uani 1 1 d . . .
H3 H 0.3077 0.7046 -0.0350 0.023 Uiso 1 1 calc R . .
C3S C 0.1540(6) 0.9669(4) 0.1031(4) 0.0350(11) Uani 0.50 1 d P A 1
C4 C 0.2735(2) 0.57985(15) 0.00157(14) 0.0161(4) Uani 1 1 d . . .
H4 H 0.1979 0.5373 -0.0525 0.019 Uiso 1 1 calc R . .
C4S C 0.0818(5) 1.0259(4) 0.1947(4) 0.0303(10) Uani 0.50 1 d P A 1
H4SA H -0.0307 1.0001 0.1867 0.045 Uiso 0.50 1 calc PR A 1
H4SB H 0.0870 1.1041 0.2127 0.045 Uiso 0.50 1 calc PR A 1
H4SC H 0.1401 1.0134 0.2468 0.045 Uiso 0.50 1 calc PR A 1
C5 C 0.3205(2) 0.54467(14) 0.07212(13) 0.0115(4) Uani 1 1 d . . .
C6 C 0.2608(2) 0.43984(15) 0.06723(13) 0.0123(4) Uani 1 1 d . . .
C7 C 0.1633(2) 0.36146(15) -0.01049(14) 0.0167(4) Uani 1 1 d . . .
H7A H 0.1206 0.3751 -0.0634 0.020 Uiso 1 1 calc R . .
C8 C 0.1295(2) 0.26264(16) -0.00911(14) 0.0201(4) Uani 1 1 d . . .
H8 H 0.0602 0.2087 -0.0606 0.024 Uiso 1 1 calc R . .
C9 C 0.1961(2) 0.24226(15) 0.06674(14) 0.0175(4) Uani 1 1 d . . .
H9 H 0.1769 0.1739 0.0671 0.021 Uiso 1 1 calc R . .
C10 C 0.2920(2) 0.32472(14) 0.14239(13) 0.0112(4) Uani 1 1 d . . .
C11 C 0.2938(2) 0.56190(16) 0.44690(13) 0.0166(4) Uani 1 1 d . . .
H11 H 0.3091 0.6383 0.4686 0.020 Uiso 1 1 calc R . .
C12 C 0.2259(2) 0.52640(16) 0.50824(14) 0.0192(4) Uani 1 1 d . . .
H12 H 0.1967 0.5771 0.5712 0.023 Uiso 1 1 calc R . .
C13 C 0.2013(2) 0.41486(17) 0.47573(14) 0.0199(4) Uani 1 1 d . . .
H13 H 0.1517 0.3876 0.5153 0.024 Uiso 1 1 calc R . .
C14 C 0.2503(2) 0.34361(16) 0.38444(14) 0.0170(4) Uani 1 1 d . . .
H14 H 0.2359 0.2669 0.3611 0.020 Uiso 1 1 calc R . .
C15 C 0.3201(2) 0.38519(14) 0.32791(13) 0.0114(4) Uani 1 1 d . . .
C16 C 0.7643(2) 0.46351(16) 0.25001(13) 0.0148(4) Uani 1 1 d . . .
H16 H 0.7956 0.5364 0.2644 0.018 Uiso 1 1 calc R . .
C17 C 0.8807(2) 0.38835(17) 0.23250(14) 0.0185(4) Uani 1 1 d . . .
H17 H 0.9903 0.4087 0.2340 0.022 Uiso 1 1 calc R . .
C18 C 0.8353(2) 0.28263(17) 0.21260(14) 0.0199(4) Uani 1 1 d . . .
H18 H 0.9136 0.2292 0.1999 0.024 Uiso 1 1 calc R . .
C19 C 0.6738(2) 0.25501(16) 0.21138(14) 0.0177(4) Uani 1 1 d . . .
H19 H 0.6405 0.1830 0.1987 0.021 Uiso 1 1 calc R . .
C20 C 0.5628(2) 0.33473(14) 0.22898(12) 0.0126(4) Uani 1 1 d . . .
C21 C 0.3810(2) 0.30909(14) 0.22711(13) 0.0113(4) Uani 1 1 d . . .
C22 C 0.6403(2) 0.76858(16) 0.42210(14) 0.0149(4) Uani 1 1 d . . .
C23 C 0.7220(2) 0.87301(16) 0.48959(14) 0.0199(4) Uani 1 1 d . . .
H23A H 0.6965 0.9278 0.4664 0.030 Uiso 1 1 calc R . .
H23B H 0.8384 0.8646 0.4920 0.030 Uiso 1 1 calc R . .
H23C H 0.6861 0.8968 0.5557 0.030 Uiso 1 1 calc R . .
C24 C 0.0549(2) 0.80379(15) 0.28515(14) 0.0172(4) Uani 1 1 d . . .
C25 C 0.7614(2) 0.11255(16) 0.39392(15) 0.0215(4) Uani 1 1 d . . .

loop_
_atom_site_aniso_label
_atom_site_aniso_U_11
_atom_site_aniso_U_22
_atom_site_aniso_U_33
_atom_site_aniso_U_23
_atom_site_aniso_U_13
_atom_site_aniso_U_12
Co1 0.00967(17) 0.01131(17) 0.00947(17) 0.00530(12) 0.00039(11) -0.00001(11)
S1 0.0103(2) 0.0122(2) 0.0110(2) 0.00503(19) 0.00115(18) 0.00074(17)
S2 0.0243(3) 0.0153(3) 0.0153(3) 0.0081(2) -0.0030(2) 0.00040(19)
F1 0.0359(7) 0.0137(6) 0.0262(7) 0.0059(5) -0.0104(5) 0.0002(5)
F2 0.0219(6) 0.0239(6) 0.0313(7) 0.0108(5) -0.0059(5) 0.0090(5)
F3 0.0357(7) 0.0300(7) 0.0300(7) 0.0228(6) 0.0054(6) 0.0025(5)
F4 0.0472(8) 0.0288(7) 0.0166(6) 0.0071(5) -0.0045(6) 0.0021(6)
F5 0.0373(7) 0.0196(6) 0.0339(7) 0.0133(6) -0.0075(6) -0.0084(5)
F6 0.0284(7) 0.0259(7) 0.0462(8) 0.0134(6) -0.0085(6) 0.0069(5)
O1 0.0124(6) 0.0151(6) 0.0150(7) 0.0068(5) 0.0009(5) 0.0027(5)
O2 0.0170(7) 0.0169(7) 0.0139(7) 0.0055(5) -0.0002(5) -0.0012(5)
O3 0.0156(7) 0.0217(7) 0.0150(7) 0.0070(6) 0.0041(5) -0.0006(5)
O4 0.0263(8) 0.0301(8) 0.0270(8) 0.0206(7) 0.0030(6) 0.0082(6)
O5 0.0399(9) 0.0255(8) 0.0168(7) 0.0076(6) 0.0027(6) 0.0043(7)
O6 0.0356(9) 0.0213(8) 0.0321(9) 0.0176(7) -0.0060(7) -0.0046(6)
O7 0.0202(7) 0.0118(6) 0.0174(7) 0.0091(6) 0.0007(5) 0.0012(5)
N1 0.0127(7) 0.0139(8) 0.0121(7) 0.0063(6) 0.0041(6) 0.0024(6)
N1S 0.043(4) 0.035(3) 0.064(5) 0.013(3) 0.018(3) 0.001(3)
N2 0.0097(7) 0.0133(8) 0.0089(7) 0.0058(6) 0.0019(6) 0.0027(6)
N2S 0.043(4) 0.031(3) 0.044(4) 0.013(3) 0.013(3) 0.000(3)
N3 0.0126(7) 0.0154(8) 0.0120(8) 0.0063(6) 0.0004(6) 0.0022(6)
N4 0.0114(7) 0.0161(8) 0.0094(7) 0.0065(6) 0.0006(6) 0.0009(6)
N5 0.0130(8) 0.0166(8) 0.0162(8) 0.0073(7) 0.0001(6) 0.0017(6)
C1 0.0154(9) 0.0159(9) 0.0164(9) 0.0064(8) 0.0026(7) -0.0023(7)
C1S 0.054(4) 0.013(2) 0.036(3) 0.003(2) 0.019(3) 0.005(2)
C2 0.0253(10) 0.0149(9) 0.0199(10) 0.0095(8) 0.0088(8) 0.0001(8)
C2S 0.034(3) 0.030(3) 0.017(2) 0.0039(18) 0.000(2) 0.002(2)
C3 0.0274(11) 0.0199(10) 0.0157(10) 0.0129(8) 0.0060(8) 0.0053(8)
C3S 0.028(2) 0.021(2) 0.053(3) 0.013(2) 0.009(2) -0.0108(19)
C4 0.0186(9) 0.0178(9) 0.0136(9) 0.0082(8) 0.0029(7) 0.0014(7)
C4S 0.032(2) 0.022(2) 0.038(3) 0.015(2) -0.002(2) -0.0084(18)
C5 0.0116(8) 0.0136(9) 0.0107(9) 0.0060(7) 0.0044(7) 0.0044(7)
C6 0.0123(9) 0.0147(9) 0.0110(9) 0.0064(7) 0.0038(7) 0.0043(7)
C7 0.0183(9) 0.0186(9) 0.0134(9) 0.0080(8) -0.0025(7) 0.0003(7)
C8 0.0231(10) 0.0174(10) 0.0158(10) 0.0049(8) -0.0049(8) -0.0049(8)
C9 0.0224(10) 0.0125(9) 0.0174(10) 0.0068(8) 0.0009(8) -0.0011(7)
C10 0.0106(8) 0.0129(9) 0.0113(9) 0.0063(7) 0.0024(7) 0.0028(7)
C11 0.0174(9) 0.0175(9) 0.0152(9) 0.0073(8) 0.0033(7) 0.0040(7)
C12 0.0230(10) 0.0244(10) 0.0126(9) 0.0100(8) 0.0037(8) 0.0067(8)
C13 0.0196(10) 0.0278(11) 0.0209(10) 0.0180(9) 0.0058(8) 0.0050(8)
C14 0.0187(9) 0.0178(9) 0.0194(10) 0.0127(8) 0.0019(8) 0.0028(7)
C15 0.0084(8) 0.0156(9) 0.0111(9) 0.0070(7) -0.0005(7) 0.0024(7)
C16 0.0134(9) 0.0206(10) 0.0114(9) 0.0083(8) 0.0004(7) -0.0009(7)
C17 0.0107(9) 0.0300(11) 0.0187(10) 0.0140(9) 0.0041(8) 0.0033(8)
C18 0.0171(10) 0.0289(11) 0.0213(10) 0.0172(9) 0.0069(8) 0.0111(8)
C19 0.0219(10) 0.0198(10) 0.0159(10) 0.0112(8) 0.0067(8) 0.0071(8)
C20 0.0160(9) 0.0158(9) 0.0076(8) 0.0065(7) 0.0022(7) 0.0026(7)
C21 0.0126(9) 0.0126(9) 0.0117(9) 0.0082(7) 0.0012(7) 0.0005(7)
C22 0.0126(9) 0.0197(10) 0.0169(10) 0.0119(9) 0.0027(7) 0.0042(8)
C23 0.0251(10) 0.0161(10) 0.0163(10) 0.0056(8) 0.0002(8) -0.0042(8)
C24 0.0188(9) 0.0156(10) 0.0156(10) 0.0062(8) -0.0025(7) 0.0007(7)
C25 0.0290(11) 0.0137(9) 0.0208(10) 0.0070(8) -0.0006(8) 0.0045(8)

loop_
_atom_type_symbol
_atom_type_description
_atom_type_scat_dispersion_real
_atom_type_scat_dispersion_imag
_atom_type_scat_source
C C 0.0033 0.0016 'International Tables Vol C Tables 4.2.6.8 and 6.1.1.4'
H H 0.0000 0.0000 'International Tables Vol C Tables 4.2.6.8 and 6.1.1.4'
N N 0.0061 0.0033 'International Tables Vol C Tables 4.2.6.8 and 6.1.1.4'
O O 0.0106 0.0060 'International Tables Vol C Tables 4.2.6.8 and 6.1.1.4'
F F 0.0171 0.0103 'International Tables Vol C Tables 4.2.6.8 and 6.1.1.4'
S S 0.1246 0.1234 'International Tables Vol C Tables 4.2.6.8 and 6.1.1.4'
Co Co 0.3494 0.9721 'International Tables Vol C Tables 4.2.6.8 and 6.1.1.4'

loop_
_geom_angle_atom_site_label_1
_geom_angle_atom_site_label_2
_geom_angle_atom_site_label_3
_geom_angle
N1 Co1 O1 80.56(5)
N2 Co1 O1 102.40(5)
N2 Co1 N1 76.25(5)
N2 Co1 N3 88.35(6)
N2 Co1 N4 81.92(6)
N2 Co1 N5 170.78(6)
N3 Co1 O1 85.03(5)
N3 Co1 N1 156.02(6)
N4 Co1 O1 167.02(5)
N4 Co1 N1 112.42(6)
N4 Co1 N3 82.84(6)
N5 Co1 O1 81.86(5)
N5 Co1 N1 96.60(6)
N5 Co1 N3 100.24(6)
N5 Co1 N4 95.72(6)
O1 S1 C24 103.03(8)
O2 S1 O1 114.01(7)
O2 S1 C24 103.21(8)
O3 S1 O1 114.35(7)
O3 S1 O2 115.96(8)
O3 S1 C24 104.06(8)
O4 S2 C25 101.26(9)
O5 S2 O4 114.34(9)
O5 S2 O6 116.64(9)
O5 S2 C25 104.73(9)
O6 S2 O4 114.00(9)
O6 S2 C25 103.34(9)
S1 O1 Co1 138.23(8)
C21 O7 H7 109.5
C1 N1 Co1 125.58(12)
C1 N1 C5 118.38(15)
C5 N1 Co1 114.22(11)
N2S N1S C1S 61.0(8)
N2S N1S C3S 51.1(8)
C1S N1S C3S 91.9(6)
C6 N2 Co1 117.08(12)
C10 N2 Co1 122.72(11)
C10 N2 C6 120.15(15)
N1S N2S C1S 78.6(9)
N1S N2S C3S 97.1(10)
C1S N2S C3S 120.4(7)
C11 N3 Co1 121.03(12)
C11 N3 C15 118.28(16)
C15 N3 Co1 120.68(12)
C16 N4 Co1 119.84(12)
C20 N4 Co1 121.05(12)
C20 N4 C16 119.02(15)
C22 N5 Co1 170.48(15)
N1 C1 H1 118.7
N1 C1 C2 122.65(17)
C2 C1 H1 118.7
N1S C1S C2S 176.5(7)
N1S C1S C3S 50.1(5)
N2S C1S N1S 40.3(4)
N2S C1S C2S 143.0(7)
N2S C1S C3S 31.3(4)
C2S C1S C3S 133.0(4)
C1 C2 H2 120.6
C1 C2 C3 118.87(18)
C3 C2 H2 120.6
C2 C3 H3 120.3
C2 C3 C4 119.41(17)
C4 C3 H3 120.3
N1S C3S C1S 38.0(3)
N1S C3S C4S 148.8(5)
N2S C3S N1S 31.7(3)
N2S C3S C1S 28.3(4)
N2S C3S C4S 177.9(5)
C4S C3S C1S 153.8(4)
C3 C4 H4 120.6
C3 C4 C5 118.74(17)
C5 C4 H4 120.6
N1 C5 C4 121.95(17)
N1 C5 C6 114.88(15)
C4 C5 C6 123.15(16)
N2 C6 C5 113.92(15)
N2 C6 C7 121.03(16)
C7 C6 C5 124.95(16)
C6 C7 H7A 120.8
C6 C7 C8 118.42(17)
C8 C7 H7A 120.8
C7 C8 H8 119.8
C9 C8 C7 120.39(17)
C9 C8 H8 119.8
C8 C9 H9 121.0
C8 C9 C10 118.02(17)
C10 C9 H9 121.0
N2 C10 C9 121.69(16)
N2 C10 C21 115.59(14)
C9 C10 C21 122.67(16)
N3 C11 H11 118.4
N3 C11 C12 123.11(18)
C12 C11 H11 118.4
C11 C12 H12 120.8
C11 C12 C13 118.35(18)
C13 C12 H12 120.8
C12 C13 H13 120.5
C12 C13 C14 118.90(18)
C14 C13 H13 120.5
C13 C14 H14 120.3
C15 C14 C13 119.43(18)
C15 C14 H14 120.3
N3 C15 C14 121.87(17)
N3 C15 C21 116.82(15)
C14 C15 C21 121.30(16)
N4 C16 H16 118.8
N4 C16 C17 122.33(18)
C17 C16 H16 118.8
C16 C17 H17 120.6
C16 C17 C18 118.83(17)
C18 C17 H17 120.6
C17 C18 H18 120.3
C17 C18 C19 119.43(17)
C19 C18 H18 120.3
C18 C19 H19 120.7
C20 C19 C18 118.65(18)
C20 C19 H19 120.7
N4 C20 C19 121.73(17)
N4 C20 C21 116.96(15)
C19 C20 C21 121.31(17)
O7 C21 C10 105.12(13)
O7 C21 C15 110.99(14)
O7 C21 C20 111.29(14)
C10 C21 C15 111.51(14)
C10 C21 C20 108.39(14)
C15 C21 C20 109.46(14)
N5 C22 C23 179.4(2)
C22 C23 H23A 109.5
C22 C23 H23B 109.5
C22 C23 H23C 109.5
H23A C23 H23B 109.5
H23A C23 H23C 109.5
H23B C23 H23C 109.5
F1 C24 S1 111.67(12)
F1 C24 F2 108.41(15)
F1 C24 F3 108.09(16)
F2 C24 S1 109.86(13)
F2 C24 F3 107.91(15)
F3 C24 S1 110.78(13)
F4 C25 S2 109.98(14)
F4 C25 F5 107.90(16)
F5 C25 S2 111.29(13)
F6 C25 S2 112.07(13)
F6 C25 F4 107.92(16)
F6 C25 F5 107.52(17)

loop_
_geom_bond_atom_site_label_1
_geom_bond_atom_site_label_2
_geom_bond_distance
Co1 O1 2.1892(12)
Co1 N1 2.1287(15)
Co1 N2 2.0823(14)
Co1 N3 2.1277(15)
Co1 N4 2.1038(15)
Co1 N5 2.0878(16)
S1 O1 1.4517(13)
S1 O2 1.4458(13)
S1 O3 1.4392(13)
S1 C24 1.8272(19)
S2 O4 1.4595(15)
S2 O5 1.4358(15)
S2 O6 1.4372(15)
S2 C25 1.826(2)
F1 C24 1.331(2)
F2 C24 1.332(2)
F3 C24 1.333(2)
F4 C25 1.333(2)
F5 C25 1.346(2)
F6 C25 1.323(2)
O7 H7 0.8400
O7 C21 1.403(2)
N1 C1 1.347(2)
N1 C5 1.357(2)
N1S N2S 0.764(6)
N1S C1S 1.157(8)
N1S C3S 1.440(9)
N2 C6 1.348(2)
N2 C10 1.339(2)
N2S C1S 1.032(8)
N2S C3S 1.130(8)
N3 C11 1.346(2)
N3 C15 1.346(2)
N4 C16 1.349(2)
N4 C20 1.346(2)
N5 C22 1.132(2)
C1 H1 0.9500
C1 C2 1.383(3)
C1S C2S 1.460(7)
C1S C3S 1.877(7)
C2 H2 0.9500
C2 C3 1.385(3)
C2S H2SA 0.9800
C2S H2SB 0.9800
C2S H2SC 0.9800
C3 H3 0.9500
C3 C4 1.389(3)
C3S C4S 1.443(7)
C4 H4 0.9500
C4 C5 1.392(3)
C4S H4SA 0.9800
C4S H4SB 0.9800
C4S H4SC 0.9800
C5 C6 1.482(3)
C6 C7 1.386(3)
C7 H7A 0.9500
C7 C8 1.388(3)
C8 H8 0.9500
C8 C9 1.383(3)
C9 H9 0.9500
C9 C10 1.388(3)
C10 C21 1.539(2)
C11 H11 0.9500
C11 C12 1.378(3)
C12 H12 0.9500
C12 C13 1.387(3)
C13 H13 0.9500
C13 C14 1.389(3)
C14 H14 0.9500
C14 C15 1.379(3)
C15 C21 1.547(2)
C16 H16 0.9500
C16 C17 1.375(3)
C17 H17 0.9500
C17 C18 1.382(3)
C18 H18 0.9500
C18 C19 1.394(3)
C19 H19 0.9500
C19 C20 1.386(3)
C20 C21 1.550(2)
C22 C23 1.460(3)
C23 H23A 0.9800
C23 H23B 0.9800
C23 H23C 0.9800

loop_
_geom_torsion_atom_site_label_1
_geom_torsion_atom_site_label_2
_geom_torsion_atom_site_label_3
_geom_torsion_atom_site_label_4
_geom_torsion
Co1 N1 C1 C2 -164.10(14)
Co1 N1 C5 C4 165.30(13)
Co1 N1 C5 C6 -16.08(18)
Co1 N2 C6 C5 11.87(18)
Co1 N2 C6 C7 -171.65(13)
Co1 N2 C10 C9 171.87(13)
Co1 N2 C10 C21 -10.5(2)
Co1 N3 C11 C12 177.67(14)
Co1 N3 C15 C14 -176.45(13)
Co1 N3 C15 C21 3.9(2)
Co1 N4 C16 C17 -175.44(14)
Co1 N4 C20 C19 175.89(13)
Co1 N4 C20 C21 -3.5(2)
Co1 N5 C22 C23 -64(22)
O1 Co1 N1 C1 75.79(14)
O1 Co1 N1 C5 -88.47(12)
O1 Co1 N2 C6 61.32(13)
O1 Co1 N2 C10 -116.26(13)
O1 Co1 N3 C11 -41.19(13)
O1 Co1 N3 C15 137.62(13)
O1 Co1 N4 C16 -115.6(2)
O1 Co1 N4 C20 67.8(3)
O1 Co1 N5 C22 -32.7(9)
O1 S1 C24 F1 -61.21(15)
O1 S1 C24 F2 178.47(12)
O1 S1 C24 F3 59.33(14)
O2 S1 O1 Co1 -25.98(14)
O2 S1 C24 F1 179.90(13)
O2 S1 C24 F2 59.57(14)
O2 S1 C24 F3 -59.56(14)
O3 S1 O1 Co1 110.70(12)
O3 S1 C24 F1 58.41(15)
O3 S1 C24 F2 -61.91(14)
O3 S1 C24 F3 178.95(12)
O4 S2 C25 F4 57.41(15)
O4 S2 C25 F5 -62.11(15)
O4 S2 C25 F6 177.46(14)
O5 S2 C25 F4 176.54(13)
O5 S2 C25 F5 57.02(16)
O5 S2 C25 F6 -63.41(16)
O6 S2 C25 F4 -60.85(15)
O6 S2 C25 F5 179.63(13)
O6 S2 C25 F6 59.20(17)
N1 Co1 O1 S1 84.31(12)
N1 Co1 N2 C6 -15.58(12)
N1 Co1 N2 C10 166.84(14)
N1 Co1 N3 C11 -94.29(19)
N1 Co1 N3 C15 84.51(18)
N1 Co1 N4 C16 62.51(14)
N1 Co1 N4 C20 -114.13(13)
N1 Co1 N5 C22 46.7(10)
N1 C1 C2 C3 1.3(3)
N1 C5 C6 N2 3.2(2)
N1 C5 C6 C7 -173.14(16)
N1S N2S C1S C2S -178.4(8)
N1S N2S C1S C3S 91.7(10)
N1S N2S C3S C1S -81.0(10)
N1S N2S C3S C4S 106(16)
N1S C1S C3S N2S 57.5(7)
N1S C1S C3S C4S -123.0(11)
N2 Co1 O1 S1 10.76(13)
N2 Co1 N1 C1 -178.86(15)
N2 Co1 N1 C5 16.88(12)
N2 Co1 N3 C11 -143.78(13)
N2 Co1 N3 C15 35.02(13)
N2 Co1 N4 C16 133.96(14)
N2 Co1 N4 C20 -42.68(13)
N2 Co1 N5 C22 85.4(10)
N2 C6 C7 C8 -2.2(3)
N2 C10 C21 O7 -173.79(14)
N2 C10 C21 C15 65.86(19)
N2 C10 C21 C20 -54.70(19)
N2S N1S C1S C2S 164(9)
N2S N1S C1S C3S -42.6(7)
N2S N1S C3S C1S 49.5(8)
N2S N1S C3S C4S -176.1(10)
N2S C1S C3S N1S -57.5(7)
N2S C1S C3S C4S 179.4(13)
N3 Co1 O1 S1 -76.45(12)
N3 Co1 N1 C1 129.66(16)
N3 Co1 N1 C5 -34.6(2)
N3 Co1 N2 C6 145.87(12)
N3 Co1 N2 C10 -31.71(13)
N3 Co1 N4 C16 -136.70(13)
N3 Co1 N4 C20 46.67(13)
N3 Co1 N5 C22 -116.2(9)
N3 C11 C12 C13 -1.0(3)
N3 C15 C21 O7 -178.54(14)
N3 C15 C21 C10 -61.7(2)
N3 C15 C21 C20 58.23(19)
N4 Co1 O1 S1 -97.5(2)
N4 Co1 N1 C1 -103.78(15)
N4 Co1 N1 C5 91.97(12)
N4 Co1 N2 C6 -131.13(13)
N4 Co1 N2 C10 51.30(13)
N4 Co1 N3 C11 134.15(14)
N4 Co1 N3 C15 -47.04(13)
N4 Co1 N5 C22 160.1(9)
N4 C16 C17 C18 -0.7(3)
N4 C20 C21 O7 178.03(14)
N4 C20 C21 C10 62.91(19)
N4 C20 C21 C15 -58.91(19)
N5 Co1 O1 S1 -177.56(13)
N5 Co1 N1 C1 -4.79(15)
N5 Co1 N1 C5 -169.04(12)
N5 Co1 N2 C6 -55.4(4)
N5 Co1 N2 C10 127.1(3)
N5 Co1 N3 C11 39.60(14)
N5 Co1 N3 C15 -141.60(13)
N5 Co1 N4 C16 -37.06(14)
N5 Co1 N4 C20 146.30(13)
C1 N1 C5 C4 -0.2(2)
C1 N1 C5 C6 178.45(15)
C1 C2 C3 C4 -1.5(3)
C1S N1S N2S C3S 119.7(6)
C1S N1S C3S N2S -49.5(8)
C1S N1S C3S C4S 134.5(8)
C1S N2S C3S N1S 81.0(10)
C1S N2S C3S C4S -173(16)
C2 C3 C4 C5 0.9(3)
C2S C1S C3S N1S 177.9(8)
C2S C1S C3S N2S -124.6(10)
C2S C1S C3S C4S 54.9(12)
C3 C4 C5 N1 -0.1(3)
C3 C4 C5 C6 -178.60(17)
C3S N1S N2S C1S -119.7(6)
C3S N1S C1S N2S 42.6(7)
C3S N1S C1S C2S -154(9)
C3S N2S C1S N1S -91.7(10)
C3S N2S C1S C2S 89.9(11)
C4 C5 C6 N2 -178.23(16)
C4 C5 C6 C7 5.5(3)
C5 N1 C1 C2 -0.4(3)
C5 C6 C7 C8 173.89(17)
C6 N2 C10 C9 -5.6(2)
C6 N2 C10 C21 172.01(15)
C6 C7 C8 C9 -2.0(3)
C7 C8 C9 C10 2.3(3)
C8 C9 C10 N2 1.5(3)
C8 C9 C10 C21 -176.02(17)
C9 C10 C21 O7 3.8(2)
C9 C10 C21 C15 -116.52(18)
C9 C10 C21 C20 122.92(18)
C10 N2 C6 C5 -170.49(15)
C10 N2 C6 C7 6.0(2)
C11 N3 C15 C14 2.4(2)
C11 N3 C15 C21 -177.27(15)
C11 C12 C13 C14 2.0(3)
C12 C13 C14 C15 -0.8(3)
C13 C14 C15 N3 -1.4(3)
C13 C14 C15 C21 178.24(16)
C14 C15 C21 O7 1.8(2)
C14 C15 C21 C10 118.64(18)
C14 C15 C21 C20 -121.44(17)
C15 N3 C11 C12 -1.2(3)
C16 N4 C20 C19 -0.8(3)
C16 N4 C20 C21 179.88(14)
C16 C17 C18 C19 -0.4(3)
C17 C18 C19 C20 0.9(3)
C18 C19 C20 N4 -0.3(3)
C18 C19 C20 C21 179.05(15)
C19 C20 C21 O7 -1.3(2)
C19 C20 C21 C10 -116.45(18)
C19 C20 C21 C15 121.73(18)
C20 N4 C16 C17 1.3(3)
C24 S1 O1 Co1 -137.06(12)
